data_7012749
loop_
_publ_author_name
'Farwell, James D.'
'Fernandes, Manuel A.'
'Hitchcock, Peter B.'
'Lappert, Michael F.'
'Layh, Marcus'
'Omondi, Bernard'

_publ_section_title
;
 Synthesis, crystal structures and reactions of sila- and
 germa-\b-diketiminates
;
_journal_issue 9
_journal_name_full 'Dalton Transactions'
_journal_page_first 1719
_journal_paper_doi 10.1039/b300817g
_journal_year 2003
_chemical_formula_sum 'C38.5 H58 Li N3 Si4'
_chemical_formula_weight 682.18
_chemical_name_common
;
(Li(NCR)(Si(SiMe3)(CRNSiMe3)2)) pentane solvate (R=C6H3Me2)
;
_space_group_IT_number 2
_symmetry_cell_setting triclinic
_symmetry_space_group_name_Hall '-P 1'
_symmetry_space_group_name_H-M 'P -1'
_atom_sites_solution_hydrogens geom
_atom_sites_solution_primary direct
_atom_sites_solution_secondary difmap
_audit_creation_method SHELXL
_cell_angle_alpha 80.74(3)
_cell_angle_beta 81.55(2)
_cell_angle_gamma 67.29(2)
_cell_formula_units_Z 2
_cell_length_a 12.324(3)
_cell_length_b 12.837(4)
_cell_length_c 15.253(4)
_cell_measurement_reflns_used 25
_cell_measurement_temperature 173(2)
_cell_measurement_theta_max 10
_cell_measurement_theta_min 7
_cell_volume 2187.4(11)
_computing_cell_refinement 'Enraf-Nonius CAD4'
_computing_data_collection 'Enraf-Nonius CAD4'
_computing_publication_material SHELXL-93
_computing_structure_refinement 'SHELXL-93 (Sheldrick, 1993)'
_computing_structure_solution 'SHELXS-86 (Sheldrick, 1990)'
_diffrn_ambient_temperature 173(2)
_diffrn_measurement_device ' Enraf-Nonius CAD4'
_diffrn_measurement_method \w--2\q
_diffrn_radiation_monochromator graphite
_diffrn_radiation_source 'fine-focus sealed tube'
_diffrn_radiation_type MoK\a
_diffrn_radiation_wavelength 0.71073
_diffrn_reflns_av_R_equivalents 0.0000
_diffrn_reflns_av_sigmaI/netI 0.0511
_diffrn_reflns_limit_h_max 14
_diffrn_reflns_limit_h_min 0
_diffrn_reflns_limit_k_max 15
_diffrn_reflns_limit_k_min -13
_diffrn_reflns_limit_l_max 18
_diffrn_reflns_limit_l_min -17
_diffrn_reflns_number 7672
_diffrn_reflns_theta_max 24.97
_diffrn_reflns_theta_min 2.08
_diffrn_standards_decay_% 0
_diffrn_standards_interval_time 120
_diffrn_standards_number 2
_exptl_absorpt_coefficient_mu 0.163
_exptl_absorpt_correction_type none
_exptl_crystal_density_diffrn 1.036
_exptl_crystal_F_000 738
_exptl_crystal_size_max 0.30
_exptl_crystal_size_mid 0.30
_exptl_crystal_size_min 0.10
_refine_diff_density_max 0.373
_refine_diff_density_min -0.302
_refine_diff_density_rms 0.046
_refine_ls_extinction_method none
_refine_ls_goodness_of_fit_ref 1.029
_refine_ls_hydrogen_treatment 'riding ; but omitted for solvate'
_refine_ls_matrix_type full
_refine_ls_number_parameters 438
_refine_ls_number_reflns 7672
_refine_ls_number_restraints 0
_refine_ls_restrained_S_all 1.029
_refine_ls_R_factor_all 0.0672
_refine_ls_R_factor_gt 0.0471
_refine_ls_shift/su_max 0.003
_refine_ls_shift/su_mean 0
_refine_ls_structure_factor_coef Fsqd
_refine_ls_weighting_details 'calc w=1/[\s^2^(Fo^2^)+(0.0582P)^2^+1.0339P] where P=(Fo^2^+2Fc^2^)/3'
_refine_ls_weighting_scheme calc
_refine_ls_wR_factor_gt 0.1193
_refine_ls_wR_factor_ref 0.1317
_reflns_number_observed 5897
_reflns_number_total 7672
_reflns_observed_criterion >2sigma(I)
_cod_data_source_file b300817g.txt
_cod_data_source_block mfl(1b)-jan198
_cod_original_cell_volume 2187.4(10)
_cod_original_sg_symbol_H-M P-1
_cod_original_formula_sum 'C38.50 H58 Li N3 Si4'
_cod_database_code 7012749

loop_
_symmetry_equiv_pos_as_xyz
'x, y, z'
'-x, -y, -z'

loop_
_atom_site_label
_atom_site_type_symbol
_atom_site_fract_x
_atom_site_fract_y
_atom_site_fract_z
_atom_site_U_iso_or_equiv
_atom_site_adp_type
_atom_site_occupancy
_atom_site_symmetry_multiplicity
_atom_site_calc_flag
_atom_site_refinement_flags
_atom_site_disorder_assembly
_atom_site_disorder_group
Li Li 0.1730(3) 0.3424(3) 0.3221(3) 0.0371(9) Uani 1 1 d . . .
Si1 Si 0.14506(6) 0.10793(6) 0.40777(5) 0.03859(18) Uani 1 1 d . . .
Si2 Si 0.24995(6) 0.51078(6) 0.41004(5) 0.0446(2) Uani 1 1 d . . .
Si3 Si 0.40489(5) 0.23484(5) 0.22481(4) 0.02622(15) Uani 1 1 d . . .
Si4 Si 0.59834(6) 0.13980(6) 0.16598(4) 0.03588(18) Uani 1 1 d . . .
N1 N 0.23184(16) 0.17661(15) 0.34338(12) 0.0299(4) Uani 1 1 d . . .
N2 N 0.29009(16) 0.40090(16) 0.34326(13) 0.0314(4) Uani 1 1 d . . .
N3 N 0.04254(19) 0.42952(18) 0.24452(16) 0.0462(5) Uani 1 1 d . . .
C1 C 0.32633(19) 0.14149(18) 0.28728(14) 0.0260(5) Uani 1 1 d . . .
C2 C 0.38706(19) 0.34924(17) 0.29495(14) 0.0258(5) Uani 1 1 d . . .
C3 C 0.1653(3) 0.1084(3) 0.52640(19) 0.0676(9) Uani 1 1 d . . .
H3A H 0.2461 0.0584 0.5387 0.101 Uiso 1 1 calc R . .
H3B H 0.109 0.0811 0.5657 0.101 Uiso 1 1 calc R . .
H3C H 0.1515 0.1859 0.5372 0.101 Uiso 1 1 calc R . .
C4 C 0.1708(3) -0.0401(3) 0.3912(2) 0.0660(9) Uani 1 1 d . . .
H4A H 0.1616 -0.043 0.329 0.099 Uiso 1 1 calc R . .
H4B H 0.1134 -0.0655 0.4307 0.099 Uiso 1 1 calc R . .
H4C H 0.251 -0.0899 0.405 0.099 Uiso 1 1 calc R . .
C5 C -0.0098(3) 0.1987(3) 0.3867(3) 0.0744(11) Uani 1 1 d . . .
H5A H -0.025 0.2773 0.3952 0.112 Uiso 1 1 calc R . .
H5B H -0.0639 0.171 0.4284 0.112 Uiso 1 1 calc R . .
H5C H -0.0224 0.1956 0.3253 0.112 Uiso 1 1 calc R . .
C6 C 0.2275(4) 0.4481(4) 0.5267(2) 0.0981(15) Uani 1 1 d . . .
H6A H 0.19 0.5091 0.5652 0.147 Uiso 1 1 calc R . .
H6B H 0.3041 0.3975 0.5474 0.147 Uiso 1 1 calc R . .
H6C H 0.1767 0.4047 0.529 0.147 Uiso 1 1 calc R . .
C7 C 0.1055(4) 0.6134(4) 0.3739(4) 0.133(2) Uani 1 1 d . . .
H7A H 0.0768 0.6781 0.4089 0.2 Uiso 1 1 calc R . .
H7B H 0.0483 0.5759 0.3832 0.2 Uiso 1 1 calc R . .
H7C H 0.1152 0.6404 0.3105 0.2 Uiso 1 1 calc R . .
C8 C 0.3497(3) 0.5886(3) 0.4061(2) 0.0660(9) Uani 1 1 d . . .
H8A H 0.3134 0.6503 0.444 0.099 Uiso 1 1 calc R . .
H8B H 0.3634 0.6203 0.3445 0.099 Uiso 1 1 calc R . .
H8C H 0.4252 0.5363 0.4276 0.099 Uiso 1 1 calc R . .
C9 C 0.37265(19) 0.02228(18) 0.26252(15) 0.0288(5) Uani 1 1 d . . .
C10 C 0.4564(2) -0.06565(19) 0.31266(17) 0.0366(6) Uani 1 1 d . . .
C11 C 0.4962(2) -0.1754(2) 0.2887(2) 0.0515(7) Uani 1 1 d . . .
H11 H 0.5527 -0.2357 0.3219 0.062 Uiso 1 1 calc R . .
C12 C 0.4550(3) -0.1977(2) 0.2180(2) 0.0607(9) Uani 1 1 d . . .
H12 H 0.483 -0.2732 0.2029 0.073 Uiso 1 1 calc R . .
C13 C 0.3734(3) -0.1115(2) 0.1687(2) 0.0521(7) Uani 1 1 d . . .
H13 H 0.3462 -0.128 0.1194 0.062 Uiso 1 1 calc R . .
C14 C 0.3302(2) -0.0004(2) 0.19042(16) 0.0384(6) Uani 1 1 d . . .
C15 C 0.4981(2) -0.0418(2) 0.39256(18) 0.0467(7) Uani 1 1 d . . .
H15A H 0.4361 -0.0316 0.4423 0.07 Uiso 1 1 calc R . .
H15B H 0.5158 0.0275 0.3776 0.07 Uiso 1 1 calc R . .
H15C H 0.5696 -0.1059 0.4098 0.07 Uiso 1 1 calc R . .
C16 C 0.2370(3) 0.0917(2) 0.13870(19) 0.0509(7) Uani 1 1 d . . .
H16A H 0.1599 0.1082 0.1734 0.076 Uiso 1 1 calc R . .
H16B H 0.2345 0.0664 0.082 0.076 Uiso 1 1 calc R . .
H16C H 0.2557 0.1605 0.127 0.076 Uiso 1 1 calc R . .
C17 C 0.49318(19) 0.38212(18) 0.28902(14) 0.0275(5) Uani 1 1 d . . .
C18 C 0.5738(2) 0.3299(2) 0.35350(15) 0.0329(5) Uani 1 1 d . . .
C19 C 0.6730(2) 0.3577(2) 0.34779(18) 0.0443(6) Uani 1 1 d . . .
H19 H 0.7281 0.3229 0.3913 0.053 Uiso 1 1 calc R . .
C20 C 0.6929(2) 0.4347(3) 0.28039(19) 0.0485(7) Uani 1 1 d . . .
H20 H 0.7614 0.4527 0.2773 0.058 Uiso 1 1 calc R . .
C21 C 0.6137(2) 0.4859(2) 0.21724(17) 0.0425(6) Uani 1 1 d . . .
H21 H 0.6281 0.5391 0.1708 0.051 Uiso 1 1 calc R . .
C22 C 0.5126(2) 0.46093(19) 0.22023(15) 0.0339(5) Uani 1 1 d . . .
C23 C 0.5543(2) 0.2460(2) 0.42886(17) 0.0423(6) Uani 1 1 d . . .
H23A H 0.5181 0.2001 0.4074 0.063 Uiso 1 1 calc R . .
H23B H 0.5018 0.2869 0.4772 0.063 Uiso 1 1 calc R . .
H23C H 0.6302 0.1962 0.4511 0.063 Uiso 1 1 calc R . .
C24 C 0.4253(3) 0.5201(2) 0.15127(18) 0.0474(7) Uani 1 1 d . . .
H24A H 0.3553 0.5777 0.1781 0.071 Uiso 1 1 calc R . .
H24B H 0.4022 0.4642 0.1301 0.071 Uiso 1 1 calc R . .
H24C H 0.462 0.5567 0.1009 0.071 Uiso 1 1 calc R . .
C25 C 0.5992(3) 0.0296(2) 0.09902(19) 0.0530(7) Uani 1 1 d . . .
H25A H 0.5414 0.0651 0.0548 0.079 Uiso 1 1 calc R . .
H25B H 0.5784 -0.0293 0.1387 0.079 Uiso 1 1 calc R . .
H25C H 0.6781 -0.0048 0.0684 0.079 Uiso 1 1 calc R . .
C26 C 0.7173(3) 0.0677(3) 0.2431(2) 0.0722(10) Uani 1 1 d . . .
H26A H 0.7215 0.1234 0.2782 0.108 Uiso 1 1 calc R . .
H26B H 0.7933 0.0345 0.2082 0.108 Uiso 1 1 calc R . .
H26C H 0.6995 0.0075 0.2833 0.108 Uiso 1 1 calc R . .
C27 C 0.6456(3) 0.2437(3) 0.0844(2) 0.0653(9) Uani 1 1 d . . .
H27A H 0.5842 0.285 0.0438 0.098 Uiso 1 1 calc R . .
H27B H 0.7195 0.2026 0.05 0.098 Uiso 1 1 calc R . .
H27C H 0.6579 0.2976 0.1168 0.098 Uiso 1 1 calc R . .
C28 C -0.0249(2) 0.4752(2) 0.19372(17) 0.0373(6) Uani 1 1 d . . .
C29 C -0.1097(2) 0.5323(2) 0.12961(16) 0.0346(5) Uani 1 1 d . . .
C30 C -0.1193(2) 0.4702(2) 0.06585(17) 0.0420(6) Uani 1 1 d . . .
C31 C -0.2006(3) 0.5283(3) 0.00377(18) 0.0537(7) Uani 1 1 d . . .
H31 H -0.2083 0.4896 -0.0417 0.064 Uiso 1 1 calc R . .
C32 C -0.2703(3) 0.6414(3) 0.00747(19) 0.0555(8) Uani 1 1 d . . .
H32 H -0.3252 0.6797 -0.0357 0.067 Uiso 1 1 calc R . .
C33 C -0.2618(2) 0.6997(2) 0.07221(19) 0.0499(7) Uani 1 1 d . . .
H33 H -0.312 0.7772 0.074 0.06 Uiso 1 1 calc R . .
C34 C -0.1809(2) 0.6472(2) 0.13539(17) 0.0386(6) Uani 1 1 d . . .
C35 C -0.0461(3) 0.3460(3) 0.0651(2) 0.0606(8) Uani 1 1 d . . .
H35A H -0.0675 0.3036 0.1198 0.091 Uiso 1 1 calc R . .
H35B H 0.0378 0.3342 0.0619 0.091 Uiso 1 1 calc R . .
H35C H -0.0607 0.3189 0.0132 0.091 Uiso 1 1 calc R . .
C36 C -0.1708(3) 0.7090(2) 0.2073(2) 0.0580(8) Uani 1 1 d . . .
H36A H -0.0894 0.705 0.2046 0.087 Uiso 1 1 calc R . .
H36B H -0.1922 0.6736 0.2657 0.087 Uiso 1 1 calc R . .
H36C H -0.2244 0.7887 0.1988 0.087 Uiso 1 1 calc R . .
C37 C 0.0169(9) 0.0011(12) 0.0353(8) 0.244(6) Uani 1 1 d . . .
C38 C 0.0388(8) -0.1183(9) 0.0989(6) 0.183(4) Uani 1 1 d . . .
C39 C 0.0542(10) -0.1100(12) 0.1752(13) 0.150(5) Uani 0.5 1 d P . .

loop_
_atom_site_aniso_label
_atom_site_aniso_U_11
_atom_site_aniso_U_22
_atom_site_aniso_U_33
_atom_site_aniso_U_23
_atom_site_aniso_U_13
_atom_site_aniso_U_12
Li 0.028(2) 0.033(2) 0.047(2) -0.0039(18) -0.0106(17) -0.0067(17)
Si1 0.0291(3) 0.0392(4) 0.0406(4) 0.0069(3) 0.0003(3) -0.0109(3)
Si2 0.0404(4) 0.0443(4) 0.0521(5) -0.0249(4) 0.0029(3) -0.0142(3)
Si3 0.0298(3) 0.0244(3) 0.0240(3) -0.0016(2) -0.0015(2) -0.0104(3)
Si4 0.0354(4) 0.0333(4) 0.0332(4) -0.0058(3) 0.0068(3) -0.0093(3)
N1 0.0263(10) 0.0292(10) 0.0308(10) 0.0006(8) -0.0032(8) -0.0080(8)
N2 0.0283(10) 0.0304(10) 0.0350(11) -0.0090(8) -0.0035(8) -0.0079(8)
N3 0.0393(12) 0.0394(12) 0.0584(15) 0.0072(11) -0.0172(11) -0.0134(10)
C1 0.0277(11) 0.0263(11) 0.0226(11) 0.0033(9) -0.0102(9) -0.0080(9)
C2 0.0289(11) 0.0243(11) 0.0224(11) 0.0037(9) -0.0089(9) -0.0082(9)
C3 0.067(2) 0.089(2) 0.0418(17) 0.0065(16) 0.0057(15) -0.0329(19)
C4 0.067(2) 0.0571(19) 0.078(2) 0.0023(17) 0.0141(17) -0.0389(17)
C5 0.0345(15) 0.080(2) 0.090(3) 0.035(2) -0.0068(16) -0.0181(15)
C6 0.153(4) 0.103(3) 0.063(2) -0.044(2) 0.046(3) -0.081(3)
C7 0.079(3) 0.101(3) 0.201(6) -0.105(4) -0.054(3) 0.037(2)
C8 0.085(2) 0.061(2) 0.068(2) -0.0372(17) 0.0210(18) -0.0438(18)
C9 0.0311(12) 0.0243(11) 0.0300(12) 0.0005(9) 0.0027(9) -0.0125(9)
C10 0.0332(13) 0.0281(12) 0.0419(14) 0.0071(10) 0.0013(10) -0.0101(10)
C11 0.0448(16) 0.0270(13) 0.070(2) 0.0051(13) 0.0052(14) -0.0073(12)
C12 0.066(2) 0.0309(15) 0.081(2) -0.0187(15) 0.0201(18) -0.0186(14)
C13 0.0690(19) 0.0469(17) 0.0513(17) -0.0189(14) 0.0088(14) -0.0334(15)
C14 0.0469(14) 0.0375(14) 0.0355(13) -0.0049(11) 0.0029(11) -0.0228(12)
C15 0.0403(14) 0.0430(15) 0.0473(16) 0.0164(12) -0.0130(12) -0.0103(12)
C16 0.0696(19) 0.0502(16) 0.0438(16) -0.0002(13) -0.0211(14) -0.0306(15)
C17 0.0285(11) 0.0250(11) 0.0286(12) -0.0035(9) -0.0017(9) -0.0097(9)
C18 0.0333(12) 0.0365(13) 0.0300(12) -0.0014(10) -0.0033(10) -0.0151(10)
C19 0.0341(13) 0.0556(16) 0.0460(15) -0.0017(13) -0.0086(11) -0.0195(12)
C20 0.0418(15) 0.0644(18) 0.0506(17) -0.0085(14) 0.0023(13) -0.0336(14)
C21 0.0527(16) 0.0381(14) 0.0421(15) -0.0062(11) 0.0117(12) -0.0278(12)
C22 0.0448(14) 0.0268(12) 0.0303(12) -0.0033(9) -0.0006(10) -0.0146(10)
C23 0.0430(14) 0.0496(15) 0.0346(13) 0.0098(11) -0.0138(11) -0.0195(12)
C24 0.0664(18) 0.0338(14) 0.0410(15) 0.0090(11) -0.0134(13) -0.0197(13)
C25 0.0594(18) 0.0444(16) 0.0522(17) -0.0201(13) 0.0207(14) -0.0197(14)
C26 0.0350(16) 0.094(3) 0.062(2) -0.0169(19) -0.0025(14) 0.0065(16)
C27 0.066(2) 0.0524(18) 0.072(2) -0.0147(16) 0.0365(17) -0.0280(16)
C28 0.0283(12) 0.0354(13) 0.0450(15) 0.0034(11) -0.0036(11) -0.0116(10)
C29 0.0257(11) 0.0383(13) 0.0350(13) 0.0089(10) -0.0039(10) -0.0114(10)
C30 0.0365(14) 0.0476(15) 0.0377(14) -0.0018(12) 0.0007(11) -0.0138(12)
C31 0.0515(17) 0.078(2) 0.0334(15) -0.0018(14) -0.0044(12) -0.0270(16)
C32 0.0454(16) 0.072(2) 0.0392(16) 0.0196(15) -0.0134(13) -0.0182(15)
C33 0.0408(15) 0.0435(15) 0.0515(17) 0.0169(13) -0.0071(13) -0.0082(12)
C34 0.0323(13) 0.0372(13) 0.0398(14) 0.0086(11) -0.0041(11) -0.0105(11)
C35 0.0576(19) 0.0526(18) 0.068(2) -0.0156(15) -0.0038(16) -0.0146(15)
C36 0.0540(18) 0.0458(17) 0.071(2) -0.0071(15) -0.0102(15) -0.0129(14)
C37 0.210(8) 0.341(12) 0.308(15) -0.240(12) 0.135(10) -0.218(9)
C38 0.198(8) 0.227(9) 0.180(8) -0.114(7) 0.079(7) -0.138(8)
C39 0.078(7) 0.140(11) 0.230(17) -0.046(12) 0.018(9) -0.040(7)

loop_
_atom_type_symbol
_atom_type_description
_atom_type_scat_dispersion_real
_atom_type_scat_dispersion_imag
_atom_type_scat_source
C C 0.0033 0.0016 'International Tables Vol C Tables 4.2.6.8 and 6.1.1.4'
H H 0 0 'International Tables Vol C Tables 4.2.6.8 and 6.1.1.4'
N N 0.0061 0.0033 'International Tables Vol C Tables 4.2.6.8 and 6.1.1.4'
Si Si 0.0817 0.0704 'International Tables Vol C Tables 4.2.6.8 and 6.1.1.4'
Li Li -0.0003 0.0001 'International Tables Vol C Tables 4.2.6.8 and 6.1.1.4'

loop_
_geom_angle_atom_site_label_1
_geom_angle_atom_site_label_2
_geom_angle_atom_site_label_3
_geom_angle
_geom_angle_site_symmetry_1
_geom_angle_site_symmetry_3
_geom_angle_publ_flag
N2 Li N1 111.4(2) . . ?
N2 Li N3 123.0(2) . . ?
N1 Li N3 121.5(2) . . ?
N1 Si1 C4 119.42(12) . . ?
N1 Si1 C5 105.66(12) . . ?
C4 Si1 C5 108.41(17) . . ?
N1 Si1 C3 106.36(13) . . ?
C4 Si1 C3 107.69(17) . . ?
C5 Si1 C3 108.96(17) . . ?
N2 Si2 C8 118.81(12) . . ?
N2 Si2 C7 104.68(15) . . ?
C8 Si2 C7 108.4(2) . . ?
N2 Si2 C6 106.45(14) . . ?
C8 Si2 C6 109.04(18) . . ?
C7 Si2 C6 109.1(3) . . ?
C2 Si3 C1 108.78(10) . . ?
C2 Si3 Si4 114.74(8) . . ?
C1 Si3 Si4 115.63(8) . . ?
C25 Si4 C26 106.89(16) . . ?
C25 Si4 C27 105.68(14) . . ?
C26 Si4 C27 107.00(17) . . ?
C25 Si4 Si3 108.77(10) . . ?
C26 Si4 Si3 119.46(10) . . ?
C27 Si4 Si3 108.23(10) . . ?
C1 N1 Si1 132.70(16) . . ?
C1 N1 Li 105.33(19) . . ?
Si1 N1 Li 120.47(16) . . ?
C2 N2 Si2 132.73(16) . . ?
C2 N2 Li 107.00(19) . . ?
Si2 N2 Li 120.06(15) . . ?
C28 N3 Li 173.7(3) . . ?
N1 C1 C9 120.25(19) . . ?
N1 C1 Si3 124.39(17) . . ?
C9 C1 Si3 115.14(15) . . ?
N2 C2 C17 120.98(19) . . ?
N2 C2 Si3 123.93(16) . . ?
C17 C2 Si3 115.05(15) . . ?
C14 C9 C10 120.6(2) . . ?
C14 C9 C1 119.4(2) . . ?
C10 C9 C1 120.0(2) . . ?
C11 C10 C9 118.5(2) . . ?
C11 C10 C15 121.0(2) . . ?
C9 C10 C15 120.5(2) . . ?
C12 C11 C10 121.0(3) . . ?
C11 C12 C13 120.6(3) . . ?
C12 C13 C14 120.6(3) . . ?
C13 C14 C9 118.7(2) . . ?
C13 C14 C16 120.0(2) . . ?
C9 C14 C16 121.2(2) . . ?
C22 C17 C18 120.4(2) . . ?
C22 C17 C2 121.2(2) . . ?
C18 C17 C2 118.35(19) . . ?
C19 C18 C17 118.9(2) . . ?
C19 C18 C23 119.6(2) . . ?
C17 C18 C23 121.5(2) . . ?
C20 C19 C18 121.0(2) . . ?
C19 C20 C21 120.0(2) . . ?
C20 C21 C22 121.1(2) . . ?
C21 C22 C17 118.5(2) . . ?
C21 C22 C24 120.3(2) . . ?
C17 C22 C24 121.2(2) . . ?
N3 C28 C29 179.7(3) . . ?
C30 C29 C34 123.1(2) . . ?
C30 C29 C28 118.5(2) . . ?
C34 C29 C28 118.4(2) . . ?
C31 C30 C29 117.1(2) . . ?
C31 C30 C35 121.5(3) . . ?
C29 C30 C35 121.4(2) . . ?
C32 C31 C30 120.7(3) . . ?
C33 C32 C31 121.2(3) . . ?
C32 C33 C34 121.1(3) . . ?
C33 C34 C29 116.8(3) . . ?
C33 C34 C36 121.9(2) . . ?
C29 C34 C36 121.3(2) . . ?
C37 C37 C38 111.0(12) 2 . ?
C39 C38 C37 111.0(11) . . ?

loop_
_geom_bond_atom_site_label_1
_geom_bond_atom_site_label_2
_geom_bond_distance
_geom_bond_site_symmetry_2
_geom_bond_publ_flag
Li N2 1.950(4) . ?
Li N1 1.954(4) . ?
Li N3 1.995(4) . ?
Si1 N1 1.740(2) . ?
Si1 C4 1.855(3) . ?
Si1 C5 1.857(3) . ?
Si1 C3 1.864(3) . ?
Si2 N2 1.746(2) . ?
Si2 C8 1.849(3) . ?
Si2 C7 1.858(4) . ?
Si2 C6 1.859(4) . ?
Si3 C2 1.881(2) . ?
Si3 C1 1.881(2) . ?
Si3 Si4 2.3356(11) . ?
Si4 C25 1.869(3) . ?
Si4 C26 1.871(3) . ?
Si4 C27 1.876(3) . ?
N1 C1 1.311(3) . ?
N2 C2 1.303(3) . ?
N3 C28 1.141(3) . ?
C1 C9 1.503(3) . ?
C2 C17 1.508(3) . ?
C9 C14 1.399(3) . ?
C9 C10 1.406(3) . ?
C10 C11 1.392(4) . ?
C10 C15 1.506(4) . ?
C11 C12 1.368(4) . ?
C12 C13 1.378(5) . ?
C13 C14 1.394(4) . ?
C14 C16 1.503(4) . ?
C17 C22 1.398(3) . ?
C17 C18 1.402(3) . ?
C18 C19 1.388(3) . ?
C18 C23 1.504(3) . ?
C19 C20 1.371(4) . ?
C20 C21 1.375(4) . ?
C21 C22 1.395(3) . ?
C22 C24 1.511(3) . ?
C28 C29 1.437(3) . ?
C29 C30 1.397(4) . ?
C29 C34 1.405(3) . ?
C30 C31 1.389(4) . ?
C30 C35 1.500(4) . ?
C31 C32 1.378(4) . ?
C32 C33 1.369(4) . ?
C33 C34 1.390(4) . ?
C34 C36 1.498(4) . ?
C37 C37 1.22(2) 2 ?
C37 C38 1.626(17) . ?
C38 C39 1.233(17) . ?
